data_1541853
loop_
_publ_author_name
'Klapoetke, T.M.'
'Noeth, H.'
'Schuett, T.'
'Suter, M.'
'Warchhold, M.'

_publ_section_title
;
 Synthesis and characterization of the Lewis acid-base complexes SbCl5.LB
 (LB = ICN, BrCN, ClCN, (CN)2, NH2Cn and pyridine) - a combined
 theoretical and experimental investigation. The crystal structures of
 SbCl5.NCCl and SbCl5.NCCN.SbCl5
;
_journal_name_full 'Zeitschrift fuer Anorganische und Allgemeine Chemie'
_journal_page_first 1582
_journal_page_last 1588
_journal_volume 627
_journal_year 2001
_chemical_formula_sum 'C Cl6 N Sb'
_chemical_name_systematic '(Sb Cl5) (N C Cl)'
_space_group_IT_number 62
_symmetry_space_group_name_Hall '-P 2ac 2n'
_symmetry_space_group_name_H-M 'P n m a'
_cell_angle_alpha 90
_cell_angle_beta 90
_cell_angle_gamma 90
_cell_formula_units_Z 4
_cell_length_a 12.7234
_cell_length_b 9.4731
_cell_length_c 7.8097
_cell_volume 941.303
_citation_journal_id_ASTM ZAACAB
_cod_data_source_file Klapoetke_ZAACAB_2001_164.cif
_cod_data_source_block C1Cl6N1Sb1
_cod_original_cell_volume 941.3035
_cod_original_formula_sum 'C1 Cl6 N1 Sb1'
_cod_database_code 1541853

loop_
_symmetry_equiv_pos_as_xyz
x,y,z
-x+1/2,-y,z+1/2
x+1/2,-y+1/2,-z+1/2
-x,y+1/2,-z
-x,-y,-z
x-1/2,y,-z-1/2
-x-1/2,y-1/2,z-1/2
x,-y-1/2,z

loop_
_atom_site_label
_atom_site_type_symbol
_atom_site_fract_x
_atom_site_fract_y
_atom_site_fract_z
_atom_site_occupancy
_atom_site_U_iso_or_equiv
N1 N-3 0.5052 0.25 1.0419 1 0.0
C1 C+4 0.5572 0.25 1.1604 1 0.0
Cl4 Cl-1 0.31173 0.07686 0.9154 1 0.0
Cl1 Cl-1 0.53738 0.07659 0.7115 1 0.0
Cl3 Cl-1 0.63112 0.25 0.3249 1 0.0
Sb1 Sb+5 0.41627 0.25 0.78752 1 0.0
Cl2 Cl-1 0.32946 0.25 0.526 1 0.0
